data_7034618
loop_
_publ_author_name
'Haiges, R.'
'B\'elanger-Chabot, G'
'Kaplan, S. M.'
'Christe, K. O.'

_publ_section_title
;
 Preparation and characterization of 3,5-dinitro-1H-1,2,4-triazole.
;
_journal_issue 16
_journal_name_full 'Dalton transactions (Cambridge, England : 2003)'
_journal_page_first 7586
_journal_page_last 7594
_journal_paper_doi 10.1039/c5dt00888c
_journal_volume 44
_journal_year 2015
_chemical_formula_moiety 'C5 H7 N5 O4'
_chemical_formula_sum 'C5 H7 N5 O4'
_chemical_formula_weight 201.16
_chemical_name_common HDNT1
_space_group_crystal_system orthorhombic
_space_group_IT_number 61
_space_group_name_Hall '-P 2ac 2ab'
_space_group_name_H-M_alt 'P b c a'
_symmetry_space_group_name_Hall '-P 2ac 2ab'
_symmetry_space_group_name_H-M 'P b c a'
_atom_sites_solution_hydrogens geom
_audit_update_record
;
2014-07-14 deposited with the CCDC.
2015-03-26 downloaded from the CCDC.
;
_cell_angle_alpha 90
_cell_angle_beta 90
_cell_angle_gamma 90
_cell_formula_units_Z 8
_cell_length_a 9.4402(19)
_cell_length_b 10.611(2)
_cell_length_c 17.296(4)
_cell_measurement_reflns_used 4641
_cell_measurement_temperature 130.(2)
_cell_measurement_theta_max 27.4240
_cell_measurement_theta_min 2.3550
_cell_volume 1732.5(6)
_computing_cell_refinement 'APEX2 v2014.1-1 (Bruker AXS)'
_computing_data_collection 'SMART V5.632'
_computing_data_reduction 'SAINT V8.34A (Bruker AXS, 2013)'
_computing_structure_refinement 'SHELXTL XLMP 2014/1 (Bruker AXS)'
_computing_structure_solution 'SHELXTL XT 2014/1 (Bruker AXS)'
_diffrn_ambient_temperature 130.(2)
_diffrn_detector_area_resol_mean 8.3660
_diffrn_measured_fraction_theta_full 1.000
_diffrn_measured_fraction_theta_max 0.959
_diffrn_measurement_device_type 'Bruker APEX CCD'
_diffrn_measurement_method 'omega- and phi-scans'
_diffrn_radiation_monochromator graphite
_diffrn_radiation_type 'MoK\a '
_diffrn_radiation_wavelength 0.71073
_diffrn_reflns_av_R_equivalents 0.0393
_diffrn_reflns_av_unetI/netI 0.0270
_diffrn_reflns_limit_h_max 12
_diffrn_reflns_limit_h_min -12
_diffrn_reflns_limit_k_max 14
_diffrn_reflns_limit_k_min -14
_diffrn_reflns_limit_l_max 22
_diffrn_reflns_limit_l_min -23
_diffrn_reflns_number 13391
_diffrn_reflns_theta_full 25.24
_diffrn_reflns_theta_max 28.57
_diffrn_reflns_theta_min 2.36
_diffrn_source 'fine-focus tube'
_exptl_absorpt_coefficient_mu 0.134
_exptl_absorpt_correction_T_max 0.98
_exptl_absorpt_correction_T_min 0.87
_exptl_absorpt_correction_type multi-scan
_exptl_absorpt_process_details 'Bruker SADABS V2012/1'
_exptl_crystal_colour 'clear pale yellow'
_exptl_crystal_density_diffrn 1.542
_exptl_crystal_density_method 'not measured'
_exptl_crystal_description prism
_exptl_crystal_F_000 832
_exptl_crystal_size_max 0.260
_exptl_crystal_size_mid 0.210
_exptl_crystal_size_min 0.180
_refine_diff_density_max 0.216
_refine_diff_density_min -0.192
_refine_ls_extinction_method none
_refine_ls_goodness_of_fit_ref 1.024
_refine_ls_hydrogen_treatment constr
_refine_ls_matrix_type full
_refine_ls_number_parameters 129
_refine_ls_number_reflns 2124
_refine_ls_number_restraints 0
_refine_ls_restrained_S_all 1.024
_refine_ls_R_factor_all 0.0691
_refine_ls_R_factor_gt 0.0435
_refine_ls_shift/su_max 0.000
_refine_ls_shift/su_mean 0.000
_refine_ls_structure_factor_coef Fsqd
_refine_ls_weighting_details 'w=1/[\s^2^(Fo^2^)+(0.0450P)^2^+0.6327P] where P=(Fo^2^+2Fc^2^)/3'
_refine_ls_weighting_scheme calc
_refine_ls_wR_factor_gt 0.0943
_refine_ls_wR_factor_ref 0.1074
_reflns_number_gt 1538
_reflns_number_total 2124
_reflns_threshold_expression 'I > 2\s(I)'
_cod_data_source_file c5dt00888c2.cif
_cod_data_source_block I
_cod_depositor_comments 'Adding full bibliography for 7034616--7034621.cif.'
_cod_database_code 7034618

loop_
_space_group_symop_operation_xyz
'x, y, z'
'-x+1/2, -y, z+1/2'
'-x, y+1/2, -z+1/2'
'x+1/2, -y+1/2, -z'
'-x, -y, -z'
'x-1/2, y, -z-1/2'
'x, -y-1/2, z-1/2'
'-x-1/2, y-1/2, z'

loop_
_atom_site_type_symbol
_atom_site_label
_atom_site_fract_x
_atom_site_fract_y
_atom_site_fract_z
_atom_site_U_iso_or_equiv
_atom_site_adp_type
_atom_site_calc_flag
_atom_site_refinement_flags_adp
_atom_site_refinement_flags_posn
_atom_site_occupancy
C C1 0.32659(16) 0.09436(14) 0.33996(9) 0.0289(3) Uani d . . 1
C C2 0.46877(16) 0.21658(14) 0.29449(9) 0.0283(3) Uani d . . 1
C C3 0.65767(17) 0.19786(17) 0.40377(10) 0.0370(4) Uani d . . 1
H H3 0.7182 0.2546 0.3715 0.044 Uiso calc U R 1
C C4 0.7329(2) 0.07375(19) 0.41323(11) 0.0490(5) Uani d . . 1
H H4A 0.8259 0.088 0.4368 0.073 Uiso calc U R 1
H H4B 0.745 0.0341 0.3625 0.073 Uiso calc U R 1
H H4C 0.6766 0.0183 0.4466 0.073 Uiso calc U R 1
C C5 0.6259(2) 0.2637(2) 0.47975(11) 0.0494(5) Uani d . . 1
H H5A 0.7149 0.2829 0.5064 0.074 Uiso calc U R 1
H H5B 0.5677 0.2086 0.5123 0.074 Uiso calc U R 1
H H5C 0.5744 0.3422 0.4695 0.074 Uiso calc U R 1
N N1 0.52142(13) 0.17584(12) 0.36226(7) 0.0290(3) Uani d . . 1
N N2 0.42717(13) 0.09428(13) 0.39278(8) 0.0317(3) Uani d . . 1
N N3 0.34515(14) 0.16716(12) 0.27788(7) 0.0306(3) Uani d . . 1
N N4 0.20218(14) 0.01512(13) 0.34775(8) 0.0350(3) Uani d . . 1
N N5 0.53883(15) 0.30410(13) 0.24215(8) 0.0358(3) Uani d . . 1
O O1 0.11097(13) 0.02530(13) 0.29827(8) 0.0497(4) Uani d . . 1
O O2 0.19808(14) -0.05849(14) 0.40175(8) 0.0538(4) Uani d . . 1
O O3 0.49434(16) 0.30828(14) 0.17630(8) 0.0589(4) Uani d . . 1
O O4 0.63671(13) 0.36692(11) 0.26755(7) 0.0412(3) Uani d . . 1

loop_
_atom_site_aniso_label
_atom_site_aniso_U_11
_atom_site_aniso_U_22
_atom_site_aniso_U_33
_atom_site_aniso_U_12
_atom_site_aniso_U_13
_atom_site_aniso_U_23
C1 0.0322(8) 0.0264(8) 0.0281(8) 0.0012(6) 0.0002(6) -0.0024(6)
C2 0.0345(8) 0.0238(7) 0.0267(8) 0.0036(6) 0.0025(6) -0.0023(6)
C3 0.0329(8) 0.0447(10) 0.0334(8) -0.0061(7) -0.0059(7) 0.0003(7)
C4 0.0458(10) 0.0585(13) 0.0427(11) 0.0113(9) -0.0082(8) -0.0035(9)
C5 0.0560(11) 0.0470(11) 0.0453(11) 0.0000(9) -0.0142(9) -0.0130(9)
N1 0.0311(7) 0.0287(7) 0.0273(6) -0.0012(5) 0.0004(5) -0.0016(5)
N2 0.0343(7) 0.0319(7) 0.0288(7) -0.0033(6) 0.0006(5) 0.0006(6)
N3 0.0354(7) 0.0254(7) 0.0310(7) 0.0035(5) -0.0015(5) -0.0011(5)
N4 0.0352(7) 0.0331(8) 0.0367(8) -0.0020(6) -0.0012(6) -0.0015(6)
N5 0.0434(8) 0.0252(7) 0.0389(8) 0.0030(6) 0.0048(6) 0.0027(6)
O1 0.0376(7) 0.0471(8) 0.0645(9) -0.0040(6) -0.0163(6) 0.0072(7)
O2 0.0560(8) 0.0610(9) 0.0444(7) -0.0204(7) -0.0039(6) 0.0161(7)
O3 0.0865(11) 0.0561(9) 0.0342(7) -0.0157(8) -0.0062(7) 0.0157(6)
O4 0.0374(6) 0.0298(6) 0.0563(8) -0.0009(5) 0.0035(6) 0.0048(6)

loop_
_atom_type_symbol
_atom_type_description
_atom_type_scat_dispersion_real
_atom_type_scat_dispersion_imag
_atom_type_scat_source
C C 0.0033 0.0016 'International Tables Vol C Tables 4.2.6.8 and 6.1.1.4'
H H 0.0000 0.0000 'International Tables Vol C Tables 4.2.6.8 and 6.1.1.4'
N N 0.0061 0.0033 'International Tables Vol C Tables 4.2.6.8 and 6.1.1.4'
O O 0.0106 0.0060 'International Tables Vol C Tables 4.2.6.8 and 6.1.1.4'

loop_
_geom_angle_atom_site_label_1
_geom_angle_atom_site_label_2
_geom_angle_atom_site_label_3
_geom_angle
N2 C1 N3 117.62(14)
N2 C1 N4 121.24(14)
N3 C1 N4 121.11(14)
N3 C2 N1 113.05(14)
N3 C2 N5 121.54(14)
N1 C2 N5 125.39(14)
N1 C3 C4 108.78(14)
N1 C3 C5 108.55(14)
C4 C3 C5 113.71(15)
N1 C3 H3 108.6
C4 C3 H3 108.6
C5 C3 H3 108.6
C3 C4 H4A 109.5
C3 C4 H4B 109.5
H4A C4 H4B 109.5
C3 C4 H4C 109.5
H4A C4 H4C 109.5
H4B C4 H4C 109.5
C3 C5 H5A 109.5
C3 C5 H5B 109.5
H5A C5 H5B 109.5
C3 C5 H5C 109.5
H5A C5 H5C 109.5
H5B C5 H5C 109.5
C2 N1 N2 107.67(12)
C2 N1 C3 133.48(13)
N2 N1 C3 118.75(13)
C1 N2 N1 101.75(13)
C2 N3 C1 99.91(13)
O2 N4 O1 124.94(14)
O2 N4 C1 117.95(14)
O1 N4 C1 117.09(14)
O3 N5 O4 125.38(15)
O3 N5 C2 116.70(14)
O4 N5 C2 117.92(14)

loop_
_geom_bond_atom_site_label_1
_geom_bond_atom_site_label_2
_geom_bond_distance
C1 N2 1.318(2)
C1 N3 1.334(2)
C1 N4 1.451(2)
C2 N3 1.311(2)
C2 N1 1.345(2)
C2 N5 1.456(2)
C3 N1 1.491(2)
C3 C4 1.505(3)
C3 C5 1.518(2)
C3 H3 1.0
C4 H4A 0.98
C4 H4B 0.98
C4 H4C 0.98
C5 H5A 0.98
C5 H5B 0.98
C5 H5C 0.98
N1 N2 1.3488(18)
N4 O2 1.2182(19)
N4 O1 1.2188(18)
N5 O3 1.2147(19)
N5 O4 1.2211(18)
